data_7022265
loop_
_publ_author_name
'Clegg, William'
'Fleming, Ben J.'
'Garc\'ia-\'Alvarez, Pablo'
'Hogg, Lorna M.'
'Kennedy, Alan R.'
'Klett, Jan'
'Mart\'inez-Mart\'inez, Antonio J'
'Mulvey, Robert E.'
'Russo, Luca'
'O'Hara, Charles T'

_publ_section_title
;
 Structural elucidation of homometallic anthracenolates synthesised via
 deprotonative metallation of anthrone.
;
_journal_issue 7
_journal_name_full 'Dalton transactions (Cambridge, England : 2003)'
_journal_page_first 2512
_journal_page_last 2519
_journal_paper_doi 10.1039/c2dt32176a
_journal_volume 42
_journal_year 2013
_chemical_formula_sum 'C46 H64 K2 N6 O2'
_chemical_formula_weight 811.23
_chemical_name_systematic
;
?
;
_space_group_IT_number 14
_symmetry_cell_setting monoclinic
_symmetry_space_group_name_Hall '-P 2ybc'
_symmetry_space_group_name_H-M 'P 1 21/c 1'
_atom_sites_solution_hydrogens geom
_atom_sites_solution_primary direct
_atom_sites_solution_secondary difmap
_audit_creation_method SHELXL-97
_cell_angle_alpha 90.00
_cell_angle_beta 111.112(3)
_cell_angle_gamma 90.00
_cell_formula_units_Z 2
_cell_length_a 10.4500(3)
_cell_length_b 17.6550(4)
_cell_length_c 13.5543(4)
_cell_measurement_reflns_used 6390
_cell_measurement_temperature 123(2)
_cell_measurement_theta_max 30.68
_cell_measurement_theta_min 2.80
_cell_volume 2332.85(12)
_computing_data_collection CrysalisPro
_computing_molecular_graphics XSEED
_computing_publication_material SHELXL
_computing_structure_refinement 'SHELXL-97 (Sheldrick, 2008)'
_diffrn_ambient_temperature 123(2)
_diffrn_measured_fraction_theta_full 0.999
_diffrn_measured_fraction_theta_max 0.998
_diffrn_measurement_device_type 'Oxford Diffraction Gemini S'
_diffrn_measurement_method 'omega scans'
_diffrn_radiation_monochromator graphite
_diffrn_radiation_source 'fine-focus sealed tube'
_diffrn_radiation_type MoK\a
_diffrn_radiation_wavelength 0.71073
_diffrn_reflns_av_R_equivalents 0.0274
_diffrn_reflns_av_sigmaI/netI 0.0505
_diffrn_reflns_limit_h_max 14
_diffrn_reflns_limit_h_min -12
_diffrn_reflns_limit_k_max 21
_diffrn_reflns_limit_k_min -23
_diffrn_reflns_limit_l_max 17
_diffrn_reflns_limit_l_min -18
_diffrn_reflns_number 14911
_diffrn_reflns_theta_full 28.00
_diffrn_reflns_theta_max 28.50
_diffrn_reflns_theta_min 2.81
_exptl_absorpt_coefficient_mu 0.244
_exptl_absorpt_correction_T_max 1.00000
_exptl_absorpt_correction_T_min 0.98061
_exptl_absorpt_correction_type multi-scan
_exptl_absorpt_process_details
;
CrysAlisPro, Oxford Diffraction Ltd.,
Version 1.171.33.52 (release 06-11-2009 CrysAlis171 .NET)
(compiled Nov 6 2009,16:24:50)
Empirical absorption correction using spherical harmonics,
implemented in SCALE3 ABSPACK scaling algorithm.
;
_exptl_crystal_colour colourless
_exptl_crystal_density_diffrn 1.155
_exptl_crystal_density_method 'not measured'
_exptl_crystal_description fragment
_exptl_crystal_F_000 872
_exptl_crystal_size_max 0.25
_exptl_crystal_size_mid 0.20
_exptl_crystal_size_min 0.18
_refine_diff_density_max 0.399
_refine_diff_density_min -0.231
_refine_diff_density_rms 0.047
_refine_ls_extinction_method none
_refine_ls_goodness_of_fit_ref 0.964
_refine_ls_hydrogen_treatment constr
_refine_ls_matrix_type full
_refine_ls_number_parameters 277
_refine_ls_number_reflns 5899
_refine_ls_number_restraints 14
_refine_ls_restrained_S_all 0.973
_refine_ls_R_factor_all 0.0718
_refine_ls_R_factor_gt 0.0439
_refine_ls_shift/su_max 0.000
_refine_ls_shift/su_mean 0.000
_refine_ls_structure_factor_coef Fsqd
_refine_ls_weighting_details 'calc w=1/[\s^2^(Fo^2^)+(0.0628P)^2^+0.0000P] where P=(Fo^2^+2Fc^2^)/3'
_refine_ls_weighting_scheme calc
_refine_ls_wR_factor_gt 0.1057
_refine_ls_wR_factor_ref 0.1120
_reflns_number_gt 4025
_reflns_number_total 5899
_reflns_threshold_expression I>2\s(I)
_cod_data_source_file c2dt32176a.txt
_cod_data_source_block pgabf1
_cod_original_cell_volume 2332.84(11)
_cod_original_sg_symbol_H-M P21/c
_cod_database_code 7022265

loop_
_symmetry_equiv_pos_as_xyz
'x, y, z'
'-x, y+1/2, -z+1/2'
'-x, -y, -z'
'x, -y-1/2, z-1/2'

loop_
_atom_site_label
_atom_site_type_symbol
_atom_site_fract_x
_atom_site_fract_y
_atom_site_fract_z
_atom_site_U_iso_or_equiv
_atom_site_adp_type
_atom_site_occupancy
_atom_site_symmetry_multiplicity
_atom_site_calc_flag
_atom_site_refinement_flags
_atom_site_disorder_assembly
_atom_site_disorder_group
K1 K 0.07850(4) 0.41639(2) 0.10253(3) 0.02585(11) Uani 1 1 d . . .
O1 O -0.00650(11) 0.43774(6) -0.09820(8) 0.0262(3) Uani 1 1 d . . .
N1 N 0.34778(15) 0.34304(9) 0.20173(11) 0.0344(4) Uani 1 1 d . A .
N2 N 0.10754(15) 0.31105(8) 0.27115(11) 0.0335(3) Uani 1 1 d D . .
N3 N -0.14801(15) 0.32170(9) 0.08271(13) 0.0409(4) Uani 1 1 d D . .
C1 C 0.3484(3) 0.27959(13) 0.13368(18) 0.0585(6) Uani 1 1 d . . .
H1A H 0.3495 0.2986 0.0661 0.088 Uiso 1 1 calc R . .
H1B H 0.2659 0.2488 0.1211 0.088 Uiso 1 1 calc R . .
H1C H 0.4300 0.2485 0.1680 0.088 Uiso 1 1 calc R . .
C2 C 0.4613(2) 0.39381(13) 0.21124(16) 0.0480(5) Uani 1 1 d . . .
H2A H 0.5483 0.3669 0.2447 0.072 Uiso 1 1 calc R . .
H2B H 0.4578 0.4376 0.2546 0.072 Uiso 1 1 calc R . .
H2C H 0.4543 0.4111 0.1408 0.072 Uiso 1 1 calc R . .
C3 C 0.35948(19) 0.31820(12) 0.30764(14) 0.0423(5) Uani 1 1 d . . .
H3A H 0.3684 0.3635 0.3527 0.051 Uiso 1 1 calc R A .
H3B H 0.4446 0.2881 0.3385 0.051 Uiso 1 1 calc R . .
C4 C 0.24036(19) 0.27143(10) 0.31074(14) 0.0394(4) Uani 1 1 d D A .
H4A H 0.2337 0.2251 0.2680 0.047 Uiso 1 1 calc R . .
H4B H 0.2590 0.2554 0.3846 0.047 Uiso 1 1 calc R . .
C5 C 0.0936(4) 0.3658(2) 0.3477(3) 0.0438(8) Uani 0.866(3) 1 d PD A 1
H5A H 0.0078 0.3941 0.3159 0.066 Uiso 0.866(3) 1 calc PR A 1
H5B H 0.1712 0.4011 0.3677 0.066 Uiso 0.866(3) 1 calc PR A 1
H5C H 0.0926 0.3390 0.4107 0.066 Uiso 0.866(3) 1 calc PR A 1
C6 C -0.0004(2) 0.25296(12) 0.24563(16) 0.0312(5) Uani 0.866(3) 1 d PD A 1
H6A H -0.0018 0.2306 0.3122 0.037 Uiso 0.866(3) 1 calc PR A 1
H6B H 0.0219 0.2120 0.2045 0.037 Uiso 0.866(3) 1 calc PR A 1
C7 C -0.1418(2) 0.28397(13) 0.18268(18) 0.0376(6) Uani 0.866(3) 1 d PD A 1
H7A H -0.2090 0.2419 0.1655 0.045 Uiso 0.866(3) 1 calc PR A 1
H7B H -0.1684 0.3209 0.2268 0.045 Uiso 0.866(3) 1 calc PR A 1
C6A C -0.0375(10) 0.2866(8) 0.2586(9) 0.0312(5) Uani 0.134(3) 1 d PD A 2
H6A1 H -0.0339 0.2485 0.3131 0.037 Uiso 0.134(3) 1 calc PR A 2
H6A2 H -0.0903 0.3308 0.2680 0.037 Uiso 0.134(3) 1 calc PR A 2
C7A C -0.1073(14) 0.2531(6) 0.1492(9) 0.0376(6) Uani 0.134(3) 1 d PD A 2
H7A1 H -0.0433 0.2213 0.1282 0.045 Uiso 0.134(3) 1 calc PR A 2
H7A2 H -0.1882 0.2224 0.1455 0.045 Uiso 0.134(3) 1 calc PR A 2
C8 C -0.1295(3) 0.27020(16) 0.0076(2) 0.0489(7) Uani 0.866(3) 1 d PD A 1
H8A H -0.0379 0.2475 0.0371 0.073 Uiso 0.866(3) 1 calc PR A 1
H8B H -0.1387 0.2975 -0.0575 0.073 Uiso 0.866(3) 1 calc PR A 1
H8C H -0.1990 0.2302 -0.0082 0.073 Uiso 0.866(3) 1 calc PR A 1
C9 C -0.2803(4) 0.3597(3) 0.0355(3) 0.0520(10) Uani 0.866(3) 1 d PD A 1
H9A H -0.2826 0.3873 -0.0279 0.078 Uiso 0.866(3) 1 calc PR A 1
H9B H -0.2930 0.3954 0.0866 0.078 Uiso 0.866(3) 1 calc PR A 1
H9C H -0.3540 0.3220 0.0160 0.078 Uiso 0.866(3) 1 calc PR A 1
C10 C 0.00796(15) 0.43564(8) -0.18859(11) 0.0203(3) Uani 1 1 d . . .
C11 C 0.14120(15) 0.43427(8) -0.19709(11) 0.0204(3) Uani 1 1 d . . .
C12 C 0.26139(16) 0.43423(9) -0.10449(12) 0.0260(4) Uani 1 1 d . . .
H12 H 0.2526 0.4376 -0.0373 0.031 Uiso 1 1 calc R . .
C13 C 0.38851(16) 0.42943(10) -0.10956(13) 0.0317(4) Uani 1 1 d . . .
H13 H 0.4672 0.4292 -0.0464 0.038 Uiso 1 1 calc R . .
C14 C 0.40371(17) 0.42475(10) -0.20864(14) 0.0319(4) Uani 1 1 d . . .
H14 H 0.4928 0.4205 -0.2119 0.038 Uiso 1 1 calc R . .
C15 C 0.29126(16) 0.42624(9) -0.30004(13) 0.0279(4) Uani 1 1 d . . .
H15 H 0.3034 0.4239 -0.3661 0.034 Uiso 1 1 calc R . .
C16 C 0.15564(15) 0.43126(8) -0.29804(12) 0.0217(3) Uani 1 1 d . . .
C17 C 0.03916(16) 0.43174(9) -0.39124(11) 0.0230(3) Uani 1 1 d . . .
H17 H 0.0495 0.4303 -0.4580 0.028 Uiso 1 1 calc R . .
C18 C -0.09173(15) 0.43434(8) -0.38608(11) 0.0204(3) Uani 1 1 d . . .
C19 C -0.21306(17) 0.43539(9) -0.47959(12) 0.0270(4) Uani 1 1 d . . .
H19 H -0.2044 0.4354 -0.5470 0.032 Uiso 1 1 calc R . .
C20 C -0.33994(17) 0.43633(10) -0.47380(13) 0.0321(4) Uani 1 1 d . . .
H20 H -0.4186 0.4375 -0.5370 0.038 Uiso 1 1 calc R . .
C21 C -0.35636(17) 0.43565(10) -0.37518(14) 0.0321(4) Uani 1 1 d . . .
H21 H -0.4457 0.4357 -0.3720 0.039 Uiso 1 1 calc R . .
C22 C -0.24381(16) 0.43488(9) -0.28409(12) 0.0257(4) Uani 1 1 d . . .
H22 H -0.2560 0.4342 -0.2179 0.031 Uiso 1 1 calc R . .
C23 C -0.10913(15) 0.43514(8) -0.28604(11) 0.0200(3) Uani 1 1 d . . .
C5A C 0.134(3) 0.3735(16) 0.352(2) 0.0438(8) Uani 0.134(3) 1 d PD A 2
H5A1 H 0.0510 0.4048 0.3360 0.066 Uiso 0.134(3) 1 calc PR A 2
H5A2 H 0.2100 0.4051 0.3508 0.066 Uiso 0.134(3) 1 calc PR A 2
H5A3 H 0.1566 0.3513 0.4228 0.066 Uiso 0.134(3) 1 calc PR A 2
C8A C -0.168(2) 0.2835(12) -0.0229(10) 0.0489(7) Uani 0.134(3) 1 d PD A 2
H8A1 H -0.1623 0.3216 -0.0737 0.073 Uiso 0.134(3) 1 calc PR A 2
H8A2 H -0.2581 0.2590 -0.0499 0.073 Uiso 0.134(3) 1 calc PR A 2
H8A3 H -0.0961 0.2454 -0.0128 0.073 Uiso 0.134(3) 1 calc PR A 2
C9A C -0.270(3) 0.369(2) 0.066(3) 0.0520(10) Uani 0.134(3) 1 d PD A 2
H9A1 H -0.2884 0.3995 0.0015 0.078 Uiso 0.134(3) 1 calc PR A 2
H9A2 H -0.2533 0.4029 0.1265 0.078 Uiso 0.134(3) 1 calc PR A 2
H9A3 H -0.3491 0.3368 0.0577 0.078 Uiso 0.134(3) 1 calc PR A 2

loop_
_atom_site_aniso_label
_atom_site_aniso_U_11
_atom_site_aniso_U_22
_atom_site_aniso_U_33
_atom_site_aniso_U_23
_atom_site_aniso_U_13
_atom_site_aniso_U_12
K1 0.03440(19) 0.02396(18) 0.01916(15) 0.00500(14) 0.00959(12) 0.00330(17)
O1 0.0323(6) 0.0309(6) 0.0167(5) 0.0006(4) 0.0105(4) 0.0054(5)
N1 0.0431(8) 0.0326(8) 0.0245(7) 0.0028(6) 0.0085(6) 0.0018(7)
N2 0.0470(9) 0.0282(8) 0.0250(7) 0.0039(6) 0.0126(6) -0.0048(7)
N3 0.0342(8) 0.0339(9) 0.0514(10) 0.0123(7) 0.0115(7) 0.0027(7)
C1 0.0902(17) 0.0410(13) 0.0491(13) -0.0067(10) 0.0306(12) -0.0022(13)
C2 0.0425(11) 0.0593(14) 0.0393(11) -0.0008(9) 0.0110(8) -0.0093(10)
C3 0.0440(11) 0.0477(12) 0.0285(9) 0.0092(8) 0.0049(8) 0.0040(9)
C4 0.0600(12) 0.0271(9) 0.0279(9) 0.0069(7) 0.0120(8) 0.0053(9)
C5 0.070(3) 0.0265(13) 0.0444(12) -0.0010(9) 0.0324(17) -0.0040(15)
C6 0.0439(12) 0.0204(11) 0.0348(10) 0.0045(8) 0.0209(9) 0.0027(9)
C7 0.0371(11) 0.0289(12) 0.0549(14) 0.0052(10) 0.0262(10) 0.0019(10)
C6A 0.0439(12) 0.0204(11) 0.0348(10) 0.0045(8) 0.0209(9) 0.0027(9)
C7A 0.0371(11) 0.0289(12) 0.0549(14) 0.0052(10) 0.0262(10) 0.0019(10)
C8 0.0529(18) 0.0379(15) 0.0546(16) 0.0131(12) 0.0178(13) 0.0121(12)
C9 0.0492(14) 0.0399(18) 0.064(3) 0.0038(18) 0.0168(15) 0.0106(14)
C10 0.0270(8) 0.0152(7) 0.0184(7) 0.0006(5) 0.0079(6) 0.0029(6)
C11 0.0242(7) 0.0149(7) 0.0209(7) 0.0007(5) 0.0067(6) 0.0007(6)
C12 0.0286(8) 0.0251(9) 0.0211(7) -0.0013(6) 0.0049(6) 0.0004(7)
C13 0.0241(8) 0.0324(10) 0.0311(9) 0.0006(7) 0.0010(7) -0.0004(7)
C14 0.0225(8) 0.0322(10) 0.0416(10) 0.0043(7) 0.0123(7) -0.0017(7)
C15 0.0299(8) 0.0272(9) 0.0309(8) 0.0048(7) 0.0160(7) 0.0000(7)
C16 0.0253(8) 0.0171(8) 0.0238(7) 0.0026(6) 0.0104(6) 0.0006(6)
C17 0.0312(8) 0.0224(8) 0.0174(7) 0.0007(6) 0.0111(6) 0.0017(7)
C18 0.0266(8) 0.0157(7) 0.0180(7) 0.0015(5) 0.0070(6) 0.0026(6)
C19 0.0332(9) 0.0277(9) 0.0174(7) 0.0012(6) 0.0058(6) 0.0019(7)
C20 0.0266(8) 0.0370(10) 0.0247(8) 0.0003(7) -0.0003(6) 0.0024(8)
C21 0.0206(8) 0.0397(11) 0.0347(9) 0.0006(7) 0.0082(7) 0.0042(7)
C22 0.0265(8) 0.0286(9) 0.0236(8) 0.0004(6) 0.0108(6) 0.0030(7)
C23 0.0244(7) 0.0163(7) 0.0192(7) 0.0007(5) 0.0078(6) 0.0026(6)
C5A 0.070(3) 0.0265(13) 0.0444(12) -0.0010(9) 0.0324(17) -0.0040(15)
C8A 0.0529(18) 0.0379(15) 0.0546(16) 0.0131(12) 0.0178(13) 0.0121(12)
C9A 0.0492(14) 0.0399(18) 0.064(3) 0.0038(18) 0.0168(15) 0.0106(14)

loop_
_atom_type_symbol
_atom_type_description
_atom_type_scat_dispersion_real
_atom_type_scat_dispersion_imag
_atom_type_scat_source
K K 0.2009 0.2494 'International Tables Vol C Tables 4.2.6.8 and 6.1.1.4'
O O 0.0106 0.0060 'International Tables Vol C Tables 4.2.6.8 and 6.1.1.4'
N N 0.0061 0.0033 'International Tables Vol C Tables 4.2.6.8 and 6.1.1.4'
C C 0.0033 0.0016 'International Tables Vol C Tables 4.2.6.8 and 6.1.1.4'
H H 0.0000 0.0000 'International Tables Vol C Tables 4.2.6.8 and 6.1.1.4'

loop_
_geom_angle_atom_site_label_1
_geom_angle_atom_site_label_2
_geom_angle_atom_site_label_3
_geom_angle
_geom_angle_site_symmetry_1
_geom_angle_site_symmetry_3
O1 K1 O1 81.28(4) . 3_565
O1 K1 N3 91.60(4) . .
O1 K1 N3 110.31(4) 3_565 .
O1 K1 N2 146.52(4) . .
O1 K1 N2 125.99(4) 3_565 .
N3 K1 N2 62.54(4) . .
O1 K1 N1 117.21(4) . .
O1 K1 N1 130.35(4) 3_565 .
N3 K1 N1 114.35(4) . .
N2 K1 N1 62.81(4) . .
O1 K1 C10 103.69(4) . 3_565
O1 K1 C10 24.11(3) 3_565 3_565
N3 K1 C10 100.65(5) . 3_565
N2 K1 C10 101.88(4) . 3_565
N1 K1 C10 123.66(4) . 3_565
O1 K1 K1 41.67(3) . 3_565
O1 K1 K1 39.61(2) 3_565 3_565
N3 K1 K1 104.56(3) . 3_565
N2 K1 K1 158.94(4) . 3_565
N1 K1 K1 136.92(3) . 3_565
C10 K1 K1 62.53(3) 3_565 3_565
C10 O1 K1 152.80(10) . .
C10 O1 K1 97.77(9) . 3_565
K1 O1 K1 98.72(4) . 3_565
C1 N1 C2 109.98(17) . .
C1 N1 C3 111.95(16) . .
C2 N1 C3 108.68(14) . .
C1 N1 K1 105.72(12) . .
C2 N1 K1 112.58(12) . .
C3 N1 K1 107.95(11) . .
C5 N2 C6 111.35(17) . .
C5 N2 C4 112.1(2) . .
C6 N2 C4 107.29(15) . .
C5 N2 C5A 16.2(10) . .
C6 N2 C5A 127.0(10) . .
C4 N2 C5A 100.5(13) . .
C5 N2 C6A 85.3(5) . .
C6 N2 C6A 29.4(5) . .
C4 N2 C6A 132.4(6) . .
C5A N2 C6A 101.5(9) . .
C5 N2 K1 97.3(2) . .
C6 N2 K1 114.30(10) . .
C4 N2 K1 114.37(10) . .
C5A N2 K1 92.6(15) . .
C6A N2 K1 106.1(5) . .
C8 N3 C9 109.26(18) . .
C8 N3 C9A 125.6(12) . .
C9 N3 C9A 16.4(13) . .
C8 N3 C7A 80.2(5) . .
C9 N3 C7A 131.5(6) . .
C9A N3 C7A 127.2(19) . .
C8 N3 C7 112.99(18) . .
C9 N3 C7 109.2(2) . .
C9A N3 C7 98.6(16) . .
C7A N3 C7 34.0(5) . .
C8 N3 C8A 19.8(7) . .
C9 N3 C8A 90.2(8) . .
C9A N3 C8A 106.7(14) . .
C7A N3 C8A 97.0(9) . .
C7 N3 C8A 127.0(9) . .
C8 N3 K1 96.89(16) . .
C9 N3 K1 113.4(2) . .
C9A N3 K1 109.0(18) . .
C7A N3 K1 112.3(5) . .
C7 N3 K1 114.62(11) . .
C8A N3 K1 100.2(10) . .
N1 C1 H1A 109.5 . .
N1 C1 H1B 109.5 . .
H1A C1 H1B 109.5 . .
N1 C1 H1C 109.5 . .
H1A C1 H1C 109.5 . .
H1B C1 H1C 109.5 . .
N1 C2 H2A 109.5 . .
N1 C2 H2B 109.5 . .
H2A C2 H2B 109.5 . .
N1 C2 H2C 109.5 . .
H2A C2 H2C 109.5 . .
H2B C2 H2C 109.5 . .
N1 C3 C4 114.43(15) . .
N1 C3 H3A 108.7 . .
C4 C3 H3A 108.7 . .
N1 C3 H3B 108.7 . .
C4 C3 H3B 108.7 . .
H3A C3 H3B 107.6 . .
N2 C4 C3 114.17(15) . .
N2 C4 H4A 108.7 . .
C3 C4 H4A 108.7 . .
N2 C4 H4B 108.7 . .
C3 C4 H4B 108.7 . .
H4A C4 H4B 107.6 . .
N2 C5 H5A 109.5 . .
N2 C5 H5B 109.5 . .
N2 C5 H5C 109.5 . .
N2 C6 C7 112.94(17) . .
N2 C6 H6A 109.0 . .
C7 C6 H6A 109.0 . .
N2 C6 H6B 109.0 . .
C7 C6 H6B 109.0 . .
H6A C6 H6B 107.8 . .
N3 C7 C6 112.79(17) . .
N3 C7 H7A 109.0 . .
C6 C7 H7A 109.0 . .
N3 C7 H7B 109.0 . .
C6 C7 H7B 109.0 . .
H7A C7 H7B 107.8 . .
C7A C6A N2 109.2(9) . .
C7A C6A H6A1 109.8 . .
N2 C6A H6A1 109.8 . .
C7A C6A H6A2 109.8 . .
N2 C6A H6A2 109.8 . .
H6A1 C6A H6A2 108.3 . .
N3 C7A C6A 102.0(9) . .
N3 C7A H7A1 111.4 . .
C6A C7A H7A1 111.4 . .
N3 C7A H7A2 111.4 . .
C6A C7A H7A2 111.4 . .
H7A1 C7A H7A2 109.2 . .
N3 C8 H8A 109.5 . .
N3 C8 H8B 109.5 . .
N3 C8 H8C 109.5 . .
N3 C9 H9A 109.5 . .
N3 C9 H9B 109.5 . .
N3 C9 H9C 109.5 . .
O1 C10 C11 121.70(13) . .
O1 C10 C23 121.34(14) . .
C11 C10 C23 116.95(13) . .
O1 C10 K1 58.12(8) . 3_565
C11 C10 K1 117.55(9) . 3_565
C23 C10 K1 94.76(9) . 3_565
C12 C11 C16 118.74(14) . .
C12 C11 C10 120.18(14) . .
C16 C11 C10 121.07(13) . .
C13 C12 C11 121.69(15) . .
C13 C12 H12 119.2 . .
C11 C12 H12 119.2 . .
C12 C13 C14 119.99(14) . .
C12 C13 H13 120.0 . .
C14 C13 H13 120.0 . .
C15 C14 C13 120.47(16) . .
C15 C14 H14 119.8 . .
C13 C14 H14 119.8 . .
C14 C15 C16 121.22(15) . .
C14 C15 H15 119.4 . .
C16 C15 H15 119.4 . .
C17 C16 C15 121.83(14) . .
C17 C16 C11 120.31(14) . .
C15 C16 C11 117.85(13) . .
C18 C17 C16 120.20(14) . .
C18 C17 H17 119.9 . .
C16 C17 H17 119.9 . .
C17 C18 C23 120.60(13) . .
C17 C18 C19 121.78(14) . .
C23 C18 C19 117.61(14) . .
C20 C19 C18 121.37(15) . .
C20 C19 H19 119.3 . .
C18 C19 H19 119.3 . .
C19 C20 C21 120.72(14) . .
C19 C20 H20 119.6 . .
C21 C20 H20 119.6 . .
C22 C21 C20 119.94(15) . .
C22 C21 H21 120.0 . .
C20 C21 H21 120.0 . .
C21 C22 C23 121.42(15) . .
C21 C22 H22 119.3 . .
C23 C22 H22 119.3 . .
C22 C23 C18 118.91(13) . .
C22 C23 C10 120.25(13) . .
C18 C23 C10 120.83(13) . .
N2 C5A H5A1 109.5 . .
N2 C5A H5A2 109.5 . .
H5A1 C5A H5A2 109.5 . .
N2 C5A H5A3 109.5 . .
H5A1 C5A H5A3 109.5 . .
H5A2 C5A H5A3 109.5 . .
N3 C8A H8A1 109.5 . .
N3 C8A H8A2 109.5 . .
H8A1 C8A H8A2 109.5 . .
N3 C8A H8A3 109.5 . .
H8A1 C8A H8A3 109.5 . .
H8A2 C8A H8A3 109.5 . .
N3 C9A H9A1 109.5 . .
N3 C9A H9A2 109.5 . .
H9A1 C9A H9A2 109.5 . .
N3 C9A H9A3 109.5 . .
H9A1 C9A H9A3 109.5 . .
H9A2 C9A H9A3 109.5 . .

loop_
_geom_bond_atom_site_label_1
_geom_bond_atom_site_label_2
_geom_bond_distance
_geom_bond_site_symmetry_2
K1 O1 2.5676(10) .
K1 O1 2.6777(12) 3_565
K1 N3 2.8306(16) .
K1 N2 2.8767(14) .
K1 N1 2.9457(15) .
K1 C10 3.1243(15) 3_565
K1 K1 3.9809(7) 3_565
O1 C10 1.2879(17) .
O1 K1 2.6777(12) 3_565
N1 C1 1.453(3) .
N1 C2 1.455(3) .
N1 C3 1.463(2) .
N2 C5 1.463(3) .
N2 C6 1.471(2) .
N2 C4 1.472(2) .
N2 C5A 1.512(10) .
N2 C6A 1.525(8) .
N3 C8 1.429(3) .
N3 C9 1.461(3) .
N3 C9A 1.472(10) .
N3 C7A 1.478(8) .
N3 C7 1.490(3) .
N3 C8A 1.527(10) .
C1 H1A 0.9800 .
C1 H1B 0.9800 .
C1 H1C 0.9800 .
C2 H2A 0.9800 .
C2 H2B 0.9800 .
C2 H2C 0.9800 .
C3 C4 1.507(3) .
C3 H3A 0.9900 .
C3 H3B 0.9900 .
C4 H4A 0.9900 .
C4 H4B 0.9900 .
C5 H5A 0.9800 .
C5 H5B 0.9800 .
C5 H5C 0.9800 .
C6 C7 1.517(3) .
C6 H6A 0.9900 .
C6 H6B 0.9900 .
C7 H7A 0.9900 .
C7 H7B 0.9900 .
C6A C7A 1.517(9) .
C6A H6A1 0.9900 .
C6A H6A2 0.9900 .
C7A H7A1 0.9900 .
C7A H7A2 0.9900 .
C8 H8A 0.9800 .
C8 H8B 0.9800 .
C8 H8C 0.9800 .
C9 H9A 0.9800 .
C9 H9B 0.9800 .
C9 H9C 0.9800 .
C10 C11 1.438(2) .
C10 C23 1.4414(19) .
C10 K1 3.1243(15) 3_565
C11 C12 1.420(2) .
C11 C16 1.431(2) .
C12 C13 1.357(2) .
C12 H12 0.9500 .
C13 C14 1.410(2) .
C13 H13 0.9500 .
C14 C15 1.367(2) .
C14 H14 0.9500 .
C15 C16 1.430(2) .
C15 H15 0.9500 .
C16 C17 1.404(2) .
C17 C18 1.395(2) .
C17 H17 0.9500 .
C18 C23 1.432(2) .
C18 C19 1.434(2) .
C19 C20 1.356(2) .
C19 H19 0.9500 .
C20 C21 1.408(2) .
C20 H20 0.9500 .
C21 C22 1.364(2) .
C21 H21 0.9500 .
C22 C23 1.417(2) .
C22 H22 0.9500 .
C5A H5A1 0.9800 .
C5A H5A2 0.9800 .
C5A H5A3 0.9800 .
C8A H8A1 0.9800 .
C8A H8A2 0.9800 .
C8A H8A3 0.9800 .
C9A H9A1 0.9800 .
C9A H9A2 0.9800 .
C9A H9A3 0.9800 .

loop_
_geom_torsion_atom_site_label_1
_geom_torsion_atom_site_label_2
_geom_torsion_atom_site_label_3
_geom_torsion_atom_site_label_4
_geom_torsion
_geom_torsion_site_symmetry_1
_geom_torsion_site_symmetry_4
O1 K1 O1 C10 126.7(2) 3_565 .
N3 K1 O1 C10 -123.0(2) . .
N2 K1 O1 C10 -85.5(2) . .
N1 K1 O1 C10 -4.4(2) . .
C10 K1 O1 C10 135.7(2) 3_565 .
K1 K1 O1 C10 126.7(2) 3_565 .
O1 K1 O1 K1 0.0 3_565 3_565
N3 K1 O1 K1 110.31(4) . 3_565
N2 K1 O1 K1 147.74(7) . 3_565
N1 K1 O1 K1 -131.12(4) . 3_565
C10 K1 O1 K1 8.94(4) 3_565 3_565
O1 K1 N1 C1 -45.07(13) . .
O1 K1 N1 C1 -147.37(12) 3_565 .
N3 K1 N1 C1 60.42(13) . .
N2 K1 N1 C1 97.13(13) . .
C10 K1 N1 C1 -176.54(12) 3_565 .
K1 K1 N1 C1 -92.24(13) 3_565 .
O1 K1 N1 C2 75.02(13) . .
O1 K1 N1 C2 -27.28(14) 3_565 .
N3 K1 N1 C2 -179.49(12) . .
N2 K1 N1 C2 -142.77(13) . .
C10 K1 N1 C2 -56.44(13) 3_565 .
K1 K1 N1 C2 27.86(14) 3_565 .
O1 K1 N1 C3 -165.03(11) . .
O1 K1 N1 C3 92.67(12) 3_565 .
N3 K1 N1 C3 -59.54(12) . .
N2 K1 N1 C3 -22.82(11) . .
C10 K1 N1 C3 63.51(13) 3_565 .
K1 K1 N1 C3 147.81(10) 3_565 .
O1 K1 N2 C5 -147.89(14) . .
O1 K1 N2 C5 -8.59(16) 3_565 .
N3 K1 N2 C5 -104.68(15) . .
N1 K1 N2 C5 113.18(15) . .
C10 K1 N2 C5 -8.74(15) 3_565 .
K1 K1 N2 C5 -48.80(19) 3_565 .
O1 K1 N2 C6 -30.48(16) . .
O1 K1 N2 C6 108.83(13) 3_565 .
N3 K1 N2 C6 12.73(13) . .
N1 K1 N2 C6 -129.40(14) . .
C10 K1 N2 C6 108.68(13) 3_565 .
K1 K1 N2 C6 68.62(17) 3_565 .
O1 K1 N2 C4 93.75(13) . .
O1 K1 N2 C4 -126.95(11) 3_565 .
N3 K1 N2 C4 136.96(12) . .
N1 K1 N2 C4 -5.18(11) . .
C10 K1 N2 C4 -127.10(11) 3_565 .
K1 K1 N2 C4 -167.16(9) 3_565 .
O1 K1 N2 C5A -163.5(10) . .
O1 K1 N2 C5A -24.2(10) 3_565 .
N3 K1 N2 C5A -120.2(10) . .
N1 K1 N2 C5A 97.6(10) . .
C10 K1 N2 C5A -24.3(10) 3_565 .
K1 K1 N2 C5A -64.4(10) 3_565 .
O1 K1 N2 C6A -60.7(5) . .
O1 K1 N2 C6A 78.6(5) 3_565 .
N3 K1 N2 C6A -17.5(5) . .
N1 K1 N2 C6A -159.6(5) . .
C10 K1 N2 C6A 78.4(5) 3_565 .
K1 K1 N2 C6A 38.4(6) 3_565 .
O1 K1 N3 C8 54.19(13) . .
O1 K1 N3 C8 135.48(13) 3_565 .
N2 K1 N3 C8 -103.61(13) . .
N1 K1 N3 C8 -66.79(13) . .
C10 K1 N3 C8 158.44(13) 3_565 .
K1 K1 N3 C8 94.30(13) 3_565 .
O1 K1 N3 C9 -60.29(17) . .
O1 K1 N3 C9 20.99(18) 3_565 .
N2 K1 N3 C9 141.91(18) . .
N1 K1 N3 C9 178.73(17) . .
C10 K1 N3 C9 43.96(18) 3_565 .
K1 K1 N3 C9 -20.19(18) 3_565 .
O1 K1 N3 C9A -77.3(14) . .
O1 K1 N3 C9A 4.0(14) 3_565 .
N2 K1 N3 C9A 124.9(14) . .
N1 K1 N3 C9A 161.8(14) . .
C10 K1 N3 C9A 27.0(14) 3_565 .
K1 K1 N3 C9A -37.2(14) 3_565 .
O1 K1 N3 C7A 136.4(6) . .
O1 K1 N3 C7A -142.3(6) 3_565 .
N2 K1 N3 C7A -21.4(6) . .
N1 K1 N3 C7A 15.4(6) . .
C10 K1 N3 C7A -119.4(6) 3_565 .
K1 K1 N3 C7A 176.5(6) 3_565 .
O1 K1 N3 C7 173.41(13) . .
O1 K1 N3 C7 -105.31(13) 3_565 .
N2 K1 N3 C7 15.61(13) . .
N1 K1 N3 C7 52.43(14) . .
C10 K1 N3 C7 -82.34(13) 3_565 .
K1 K1 N3 C7 -146.49(13) 3_565 .
O1 K1 N3 C8A 34.4(8) . .
O1 K1 N3 C8A 115.7(8) 3_565 .
N2 K1 N3 C8A -123.4(8) . .
N1 K1 N3 C8A -86.5(8) . .
C10 K1 N3 C8A 138.7(8) 3_565 .
K1 K1 N3 C8A 74.5(8) 3_565 .
C1 N1 C3 C4 -64.2(2) . .
C2 N1 C3 C4 174.09(17) . .
K1 N1 C3 C4 51.71(19) . .
C5 N2 C4 C3 -76.1(2) . .
C6 N2 C4 C3 161.32(16) . .
C5A N2 C4 C3 -64.4(13) . .
C6A N2 C4 C3 179.3(6) . .
K1 N2 C4 C3 33.44(18) . .
N1 C3 C4 N2 -60.9(2) . .
C5 N2 C6 C7 69.0(3) . .
C4 N2 C6 C7 -167.91(17) . .
C5A N2 C6 C7 74(2) . .
C6A N2 C6 C7 39.7(9) . .
K1 N2 C6 C7 -40.0(2) . .
C8 N3 C7 C6 66.8(3) . .
C9 N3 C7 C6 -171.4(2) . .
C9A N3 C7 C6 -158.5(15) . .
C7A N3 C7 C6 50.8(9) . .
C8A N3 C7 C6 83.1(11) . .
K1 N3 C7 C6 -43.0(2) . .
N2 C6 C7 N3 56.4(3) . .
C5 N2 C6A C7A 153.4(10) . .
C6 N2 C6A C7A -53.8(8) . .
C4 N2 C6A C7A -90.6(10) . .
C5A N2 C6A C7A 153.4(19) . .
K1 N2 C6A C7A 57.2(10) . .
C8 N3 C7A C6A 150.5(9) . .
C9 N3 C7A C6A -102.4(9) . .
C9A N3 C7A C6A -81.9(19) . .
C7 N3 C7A C6A -44.4(6) . .
C8A N3 C7A C6A 161.0(13) . .
K1 N3 C7A C6A 57.0(10) . .
N2 C6A C7A N3 -79.0(12) . .
K1 O1 C10 C11 -22.1(3) . .
K1 O1 C10 C11 104.83(13) 3_565 .
K1 O1 C10 C23 158.42(15) . .
K1 O1 C10 C23 -74.67(14) 3_565 .
K1 O1 C10 K1 -126.9(2) . 3_565
O1 C10 C11 C12 0.8(2) . .
C23 C10 C11 C12 -179.65(13) . .
K1 C10 C11 C12 68.62(16) 3_565 .
O1 C10 C11 C16 179.44(14) . .
C23 C10 C11 C16 -1.0(2) . .
K1 C10 C11 C16 -112.76(13) 3_565 .
C16 C11 C12 C13 -1.7(2) . .
C10 C11 C12 C13 176.91(15) . .
C11 C12 C13 C14 0.4(3) . .
C12 C13 C14 C15 1.1(3) . .
C13 C14 C15 C16 -1.1(3) . .
C14 C15 C16 C17 -179.07(15) . .
C14 C15 C16 C11 -0.3(2) . .
C12 C11 C16 C17 -179.55(14) . .
C10 C11 C16 C17 1.8(2) . .
C12 C11 C16 C15 1.7(2) . .
C10 C11 C16 C15 -176.95(14) . .
C15 C16 C17 C18 178.01(14) . .
C11 C16 C17 C18 -0.7(2) . .
C16 C17 C18 C23 -1.1(2) . .
C16 C17 C18 C19 179.60(14) . .
C17 C18 C19 C20 178.61(16) . .
C23 C18 C19 C20 -0.7(2) . .
C18 C19 C20 C21 -0.5(3) . .
C19 C20 C21 C22 0.7(3) . .
C20 C21 C22 C23 0.3(3) . .
C21 C22 C23 C18 -1.5(2) . .
C21 C22 C23 C10 178.93(15) . .
C17 C18 C23 C22 -177.62(14) . .
C19 C18 C23 C22 1.7(2) . .
C17 C18 C23 C10 1.9(2) . .
C19 C18 C23 C10 -178.80(13) . .
O1 C10 C23 C22 -1.7(2) . .
C11 C10 C23 C22 178.73(14) . .
K1 C10 C23 C22 -57.01(14) 3_565 .
O1 C10 C23 C18 178.73(14) . .
C11 C10 C23 C18 -0.8(2) . .
K1 C10 C23 C18 123.47(13) 3_565 .
